data_1510810
loop_
_publ_author_name
'Kobayashi, T.'
'Higashi, I.'
'Takei, H.'
'Shishido, T.'

_publ_section_title
;
 Crystal Structure of Pr Rh4.8 B2
;
_journal_name_full 'Journal of the Less-Common Metals'
_journal_page_first 211
_journal_page_last 220
_journal_paper_doi 10.1016/0022-5088(88)90002-1
_journal_volume 139
_journal_year 1988
_chemical_formula_sum 'B2 Pr Rh4.8'
_chemical_name_systematic 'Pr Rh4.8 B2'
_space_group_IT_number 69
_symmetry_space_group_name_Hall '-F 2 2'
_symmetry_space_group_name_H-M 'F m m m'
_cell_angle_alpha 90
_cell_angle_beta 90
_cell_angle_gamma 90
_cell_formula_units_Z 12
_cell_length_a 9.697
_cell_length_b 5.577
_cell_length_c 25.64
_cell_volume 1386.616
_citation_journal_id_ASTM JCOMAH
_cod_data_source_file boron_313.cif
_cod_data_source_block B2Pr1Rh4.8
_cod_original_cell_volume 1386.615
_cod_original_formula_sum 'B2 Pr1 Rh4.8'
_cod_database_code 1510810

loop_
_symmetry_equiv_pos_as_xyz
x,y,z
-x,-y,z
x,-y,-z
-x,y,-z
-x,-y,-z
x,y,-z
-x,y,z
x,-y,z
x,y+1/2,z+1/2
-x,-y+1/2,z+1/2
x,-y+1/2,-z+1/2
-x,y+1/2,-z+1/2
-x,-y+1/2,-z+1/2
x,y+1/2,-z+1/2
-x,y+1/2,z+1/2
x,-y+1/2,z+1/2
x+1/2,y,z+1/2
-x+1/2,-y,z+1/2
x+1/2,-y,-z+1/2
-x+1/2,y,-z+1/2
-x+1/2,-y,-z+1/2
x+1/2,y,-z+1/2
-x+1/2,y,z+1/2
x+1/2,-y,z+1/2
x+1/2,y+1/2,z
-x+1/2,-y+1/2,z
x+1/2,-y+1/2,-z
-x+1/2,y+1/2,-z
-x+1/2,-y+1/2,-z
x+1/2,y+1/2,-z
-x+1/2,y+1/2,z
x+1/2,-y+1/2,z

loop_
_atom_site_label
_atom_site_type_symbol
_atom_site_fract_x
_atom_site_fract_y
_atom_site_fract_z
_atom_site_occupancy
_atom_site_U_iso_or_equiv
Rh5 Rh 0.167 0 0.2484 0.27 0.0
Pr2 Pr 0 0 0 1 0.0
Rh2 Rh 0.25 0.25 0.16756 1 0.0
Rh6 Rh 0.084 0.25 0.25 0.33 0.0
B2 B 0.332 0 0 1 0.0
B1 B 0.334 0 0.1155 1 0.0
Rh1 Rh 0.25 0.25 0.0566 1 0.0
Rh4 Rh 0 0 0.4435 1 0.0
Pr1 Pr 0 0 0.13142 1 0.0
Rh3 Rh 0 0 0.33221 1 0.0
